data_4309307
loop_
_publ_author_name
'Pavel Vojt\'i\<sek'
'Petr C\'igler'
'Jan Kotek'
'Jakub Rudovsk\'y'
'Petr Hermann'
'Ivan Luke\<s'

_publ_contact_author_address
;
Dept. of Inorganic Chemistry, Faculty of Science, Charles University
Hlavova 2030
128 40 Prague 2
Czech Republic
;
_publ_contact_author_email pavojt@natur.cuni.cz
_publ_contact_author_name 'Vojt\'i\<sek, Pavel'
_publ_section_title
;
Crystal Structures of Lanthanide(III) Complexes with Cyclen Derivative
Bearing Three Acetate and One Methylphosphonate Pendants
;
_journal_name_full 'Inorganic Chemistry'
_journal_page_first 5591
_journal_page_last 5599
_journal_paper_doi 10.1021/ic048190s
_journal_volume 44
_journal_year 2005
_chemical_compound_source 'synthesized by the authors'
_chemical_formula_moiety 'C15 H26 Lu N4 O9 P, 6(H2 O)'
_chemical_formula_sum 'C15 H38 Lu N4 O15 P'
_chemical_formula_weight 720.43
_space_group_IT_number 2
_symmetry_cell_setting triclinic
_symmetry_space_group_name_Hall '-P 1'
_symmetry_space_group_name_H-M 'P -1'
_atom_sites_solution_hydrogens geom
_atom_sites_solution_primary direct
_atom_sites_solution_secondary mixed
_audit_creation_method SHELXL-97
_cell_angle_alpha 82.7420(10)
_cell_angle_beta 83.3640(10)
_cell_angle_gamma 68.3550(10)
_cell_formula_units_Z 2
_cell_length_a 8.7320(2)
_cell_length_b 9.3130(2)
_cell_length_c 16.8830(4)
_cell_measurement_temperature 150(2)
_cell_volume 1262.36(5)
_computing_cell_refinement 'COLLECT and DENZO'
_computing_data_collection 'COLLECT (Hooft, 1998) and DENZO (Otwinowski & Minor, 1997)'
_computing_data_reduction 'COLLECT and DENZO'
_computing_structure_refinement 'SHELXL-97 (Sheldrick, 1997)'
_computing_structure_solution 'SIR92 (Altomare et al., 1994)'
_diffrn_ambient_temperature 150(2)
_diffrn_detector_area_resol_mean 9.091
_diffrn_measured_fraction_theta_full 0.987
_diffrn_measured_fraction_theta_max 0.987
_diffrn_measurement_device_type 'Nonius KappaCCD area detector'
_diffrn_measurement_method '\f and \w scans to fill the Ewald sphere'
_diffrn_radiation_monochromator graphite
_diffrn_radiation_source 'fine-focus sealed tube'
_diffrn_radiation_type MoK\a
_diffrn_radiation_wavelength 0.71073
_diffrn_reflns_av_R_equivalents 0.1133
_diffrn_reflns_av_sigmaI/netI 0.0679
_diffrn_reflns_limit_h_max 11
_diffrn_reflns_limit_h_min -11
_diffrn_reflns_limit_k_max 12
_diffrn_reflns_limit_k_min -12
_diffrn_reflns_limit_l_max 20
_diffrn_reflns_limit_l_min -21
_diffrn_reflns_number 23023
_diffrn_reflns_theta_full 27.51
_diffrn_reflns_theta_max 27.51
_diffrn_reflns_theta_min 2.56
_diffrn_standards_number 0
_exptl_absorpt_coefficient_mu 4.051
_exptl_absorpt_correction_type none
_exptl_crystal_colour colourless
_exptl_crystal_density_diffrn 1.895
_exptl_crystal_density_method 'not measured'
_exptl_crystal_description prism
_exptl_crystal_F_000 724
_exptl_crystal_size_max 0.40
_exptl_crystal_size_mid 0.15
_exptl_crystal_size_min 0.08
_refine_diff_density_max 3.008
_refine_diff_density_min -2.925
_refine_diff_density_rms 0.216
_refine_ls_extinction_coef 0.0054(10)
_refine_ls_extinction_expression Fc^*^=kFc[1+0.001xFc^2^\l^3^/sin(2\q)]^-1/4^
_refine_ls_extinction_method SHELXL
_refine_ls_goodness_of_fit_ref 1.023
_refine_ls_hydrogen_treatment mixed
_refine_ls_matrix_type full
_refine_ls_number_parameters 370
_refine_ls_number_reflns 5740
_refine_ls_number_restraints 0
_refine_ls_restrained_S_all 1.023
_refine_ls_R_factor_all 0.0565
_refine_ls_R_factor_gt 0.0509
_refine_ls_shift/su_max 0.003
_refine_ls_shift/su_mean 0.000
_refine_ls_structure_factor_coef Fsqd
_refine_ls_weighting_details 'calc w=1/[\s^2^(Fo^2^)+(0.0734P)^2^+6.7893P] where P=(Fo^2^+2Fc^2^)/3'
_refine_ls_weighting_scheme calc
_refine_ls_wR_factor_gt 0.1289
_refine_ls_wR_factor_ref 0.1337
_reflns_number_gt 5251
_reflns_number_total 5740
_reflns_threshold_expression >2sigma(I)
_cod_data_source_file ic048190ssi20041222_101635_4.cif
_cod_data_source_block lukys
_cod_depositor_comments
;
The following automatic conversions were performed:

data name '_atom_site_symetry_multiplicity' was replaced with
'_atom_site_symmetry_multiplicity' as specified in the replacement
file 'data/replacement-values/replacement_tags.lst'.

Automatic conversion script
Id: cif_correct_tags 9268 2022-04-12 08:56:07Z antanas 
;
_cod_database_code 4309307

loop_
_symmetry_equiv_pos_as_xyz
'x, y, z'
'-x, -y, -z'

loop_
_atom_site_label
_atom_site_type_symbol
_atom_site_fract_x
_atom_site_fract_y
_atom_site_fract_z
_atom_site_U_iso_or_equiv
_atom_site_adp_type
_atom_site_occupancy
_atom_site_symmetry_multiplicity
_atom_site_calc_flag
_atom_site_refinement_flags
_atom_site_disorder_assembly
_atom_site_disorder_group
Lu1 Lu 0.16570(3) 0.03271(3) 0.213277(14) 0.02422(13) Uani 1 1 d . . .
N1 N 0.2396(7) -0.1416(6) 0.3431(3) 0.0281(11) Uani 1 1 d . . .
C2 C 0.1609(10) -0.0602(8) 0.4133(5) 0.0388(16) Uani 1 1 d . . .
H2A H 0.217(13) -0.107(12) 0.453(7) 0.06(3) Uiso 1 1 d . . .
H2B H 0.044(10) -0.069(9) 0.424(5) 0.030(19) Uiso 1 1 d . . .
C3 C 0.1609(10) 0.1029(8) 0.4056(4) 0.0370(16) Uani 1 1 d . . .
H3A H 0.096(12) 0.154(12) 0.455(6) 0.06(3) Uiso 1 1 d . . .
H3B H 0.292(12) 0.078(11) 0.392(6) 0.05(2) Uiso 1 1 d . . .
N4 N 0.0914(7) 0.1928(6) 0.3302(4) 0.0322(12) Uani 1 1 d . . .
C5 C 0.1424(13) 0.3265(8) 0.3135(5) 0.046(2) Uani 1 1 d . . .
H5A H 0.133(9) 0.374(8) 0.365(5) 0.025(17) Uiso 1 1 d . . .
H5B H 0.065(13) 0.397(12) 0.269(7) 0.07(3) Uiso 1 1 d . . .
C6 C 0.3064(12) 0.2912(9) 0.2697(5) 0.0453(19) Uani 1 1 d . . .
H6A H 0.421(14) 0.194(13) 0.302(7) 0.08(3) Uiso 1 1 d . . .
H6B H 0.327(11) 0.396(11) 0.263(6) 0.05(3) Uiso 1 1 d . . .
N7 N 0.3219(8) 0.2144(7) 0.1944(4) 0.0365(13) Uani 1 1 d . . .
C8 C 0.4932(11) 0.1395(11) 0.1675(6) 0.049(2) Uani 1 1 d . . .
H8A H 0.564(11) 0.206(10) 0.175(5) 0.04(2) Uiso 1 1 d . . .
H8B H 0.468(9) 0.148(8) 0.102(5) 0.025(17) Uiso 1 1 d . . .
C9 C 0.5706(10) -0.0212(10) 0.2101(5) 0.0429(18) Uani 1 1 d . . .
H9A H 0.701(10) -0.077(9) 0.198(5) 0.04(2) Uiso 1 1 d . . .
H9B H 0.573(9) -0.006(8) 0.271(5) 0.027(18) Uiso 1 1 d . . .
N10 N 0.4735(7) -0.1215(7) 0.2077(4) 0.0336(12) Uani 1 1 d . . .
C11 C 0.5167(10) -0.2509(9) 0.2692(6) 0.0430(18) Uani 1 1 d . . .
H11A H 0.649(9) -0.280(8) 0.276(5) 0.028(18) Uiso 1 1 d . . .
H11B H 0.492(11) -0.342(10) 0.238(5) 0.04(2) Uiso 1 1 d . . .
C12 C 0.4247(9) -0.2070(8) 0.3471(5) 0.0384(16) Uani 1 1 d . . .
H12A H 0.4589 -0.1305 0.3664 0.09(4) Uiso 1 1 calc R . .
H12B H 0.4537 -0.2977 0.3855 0.04(2) Uiso 1 1 calc R . .
C13 C 0.1832(9) -0.2734(7) 0.3378(5) 0.0345(15) Uani 1 1 d . . .
H131 H 0.1907 -0.3354 0.3888 0.07(3) Uiso 1 1 calc R . .
H132 H 0.2528 -0.3394 0.2976 0.06(3) Uiso 1 1 calc R . .
P1 P -0.0318(2) -0.19308(19) 0.31056(12) 0.0324(4) Uani 1 1 d . . .
O11 O -0.0424(6) -0.0465(5) 0.2570(3) 0.0328(10) Uani 1 1 d . . .
O12 O -0.1486(7) -0.1731(6) 0.3837(3) 0.0438(12) Uani 1 1 d . . .
O13 O -0.0526(6) -0.3157(5) 0.2637(3) 0.0381(11) Uani 1 1 d . . .
C14 C -0.0920(9) 0.2447(9) 0.3410(5) 0.0422(17) Uani 1 1 d . . .
H141 H -0.1332 0.3340 0.3720 0.06(3) Uiso 1 1 calc R . .
H142 H -0.1222 0.1624 0.3715 0.10(4) Uiso 1 1 calc R . .
C15 C -0.1762(12) 0.2879(8) 0.2623(5) 0.054(3) Uani 1 1 d . . .
O151 O -0.0643(7) 0.2527(6) 0.1980(3) 0.0420(12) Uani 1 1 d . . .
O152 O -0.3148(8) 0.3714(6) 0.2544(5) 0.0600(18) Uani 1 1 d . . .
C16 C 0.2372(12) 0.3345(10) 0.1311(5) 0.048(2) Uani 1 1 d . . .
H161 H 0.3097 0.3886 0.1074 0.058 Uiso 1 1 calc R . .
H162 H 0.1386 0.4097 0.1549 0.058 Uiso 1 1 calc R . .
C17 C 0.1907(8) 0.2644(9) 0.0674(4) 0.0357(15) Uani 1 1 d . . .
O171 O 0.1949(8) 0.1216(7) 0.0829(3) 0.0454(13) Uani 1 1 d . . .
O172 O 0.1517(6) 0.3416(6) 0.0023(3) 0.0387(11) Uani 1 1 d . . .
C18 C 0.5122(3) -0.1856(3) 0.12766(15) 0.053(2) Uani 1 1 d . . .
H181 H 0.6203 -0.2675 0.1261 0.020(17) Uiso 1 1 calc R . .
H182 H 0.5142 -0.1045 0.0859 0.12(5) Uiso 1 1 calc R . .
C19 C 0.3831(3) -0.2491(3) 0.11340(15) 0.051(2) Uani 1 1 d R . .
O191 O 0.2383(3) -0.1844(3) 0.14724(15) 0.0388(11) Uani 1 1 d R . .
O192 O 0.4209(3) -0.3615(3) 0.07195(15) 0.070(2) Uani 1 1 d R . .
O99 O 0.2552(3) -0.4040(3) -0.06138(15) 0.0484(13) Uani 1 1 d R . .
O98 O 0.5728(3) 0.0488(3) 0.43093(15) 0.0566(15) Uani 1 1 d R . .
O97 O 0.0195(3) 0.2572(3) -0.10962(15) 0.096(3) Uani 1 1 d R . .
O96 O 0.1945(3) -0.0803(3) -0.03566(15) 0.054(3) Uani 0.683(15) 1 d PR . .
O95 O 0.5089(3) 0.3625(3) 0.40652(15) 0.105(4) Uani 1 1 d R . .
O94 O 0.8384(3) 0.5680(3) 0.47912(15) 0.111(4) Uani 1 1 d R . .
O93 O 0.6515(3) 0.4667(3) 0.49490(15) 0.045(5) Uani 0.317(15) 1 d PR . .

loop_
_atom_site_aniso_label
_atom_site_aniso_U_11
_atom_site_aniso_U_22
_atom_site_aniso_U_33
_atom_site_aniso_U_23
_atom_site_aniso_U_13
_atom_site_aniso_U_12
Lu1 0.03080(18) 0.02028(17) 0.02377(18) 0.00207(10) -0.00772(11) -0.01136(11)
N1 0.030(3) 0.028(3) 0.029(3) 0.002(2) -0.011(2) -0.013(2)
C2 0.045(4) 0.031(3) 0.034(4) 0.003(3) -0.015(3) -0.004(3)
C3 0.054(4) 0.034(4) 0.024(3) 0.001(3) -0.005(3) -0.017(3)
N4 0.037(3) 0.026(3) 0.034(3) -0.001(2) -0.012(2) -0.010(2)
C5 0.082(6) 0.023(3) 0.037(4) 0.001(3) -0.016(4) -0.022(4)
C6 0.067(5) 0.041(4) 0.043(4) -0.002(3) -0.014(4) -0.034(4)
N7 0.051(4) 0.038(3) 0.028(3) 0.007(2) -0.015(3) -0.026(3)
C8 0.047(4) 0.061(5) 0.050(5) 0.004(4) -0.007(4) -0.034(4)
C9 0.039(4) 0.059(5) 0.038(4) 0.009(3) -0.010(3) -0.029(4)
N10 0.030(3) 0.039(3) 0.036(3) -0.007(2) -0.005(2) -0.015(2)
C11 0.038(4) 0.031(4) 0.058(5) -0.001(3) -0.008(3) -0.009(3)
C12 0.033(3) 0.030(3) 0.045(4) 0.003(3) -0.011(3) -0.003(3)
C13 0.038(4) 0.020(3) 0.046(4) 0.007(3) -0.014(3) -0.010(3)
P1 0.0340(9) 0.0233(8) 0.0391(10) 0.0066(7) -0.0104(7) -0.0101(7)
O11 0.029(2) 0.024(2) 0.041(3) 0.0056(19) -0.007(2) -0.0066(18)
O12 0.039(3) 0.043(3) 0.044(3) 0.008(2) -0.001(2) -0.012(2)
O13 0.036(3) 0.023(2) 0.053(3) 0.007(2) -0.008(2) -0.0101(19)
C14 0.041(4) 0.031(4) 0.045(4) -0.006(3) -0.010(3) 0.000(3)
C15 0.072(6) 0.018(3) 0.048(5) -0.012(3) -0.045(4) 0.027(3)
O151 0.055(3) 0.028(2) 0.043(3) 0.006(2) -0.018(3) -0.012(2)
O152 0.048(3) 0.030(3) 0.094(5) -0.003(3) -0.023(3) 0.000(2)
C16 0.075(6) 0.049(4) 0.036(4) 0.016(3) -0.023(4) -0.042(4)
C17 0.030(3) 0.050(4) 0.031(3) 0.015(3) -0.007(3) -0.023(3)
O171 0.061(3) 0.051(3) 0.034(3) 0.007(2) -0.012(3) -0.032(3)
O172 0.041(3) 0.049(3) 0.025(2) 0.008(2) -0.011(2) -0.017(2)
C18 0.032(4) 0.080(6) 0.054(5) -0.032(5) 0.005(4) -0.025(4)
C19 0.031(4) 0.067(5) 0.054(5) -0.034(4) -0.004(3) -0.008(4)
O191 0.035(3) 0.039(3) 0.045(3) -0.013(2) -0.002(2) -0.013(2)
O192 0.035(3) 0.088(5) 0.087(5) -0.059(4) -0.006(3) -0.006(3)
O99 0.050(3) 0.052(3) 0.043(3) 0.002(3) -0.013(3) -0.016(3)
O98 0.048(3) 0.074(4) 0.047(4) -0.008(3) -0.004(3) -0.020(3)
O97 0.097(6) 0.181(10) 0.055(5) -0.024(5) -0.002(4) -0.099(7)
O96 0.080(7) 0.037(5) 0.043(5) -0.002(4) -0.011(4) -0.016(4)
O95 0.080(6) 0.074(6) 0.164(11) 0.013(6) -0.034(6) -0.033(5)
O94 0.207(12) 0.057(5) 0.068(6) 0.002(4) 0.000(7) -0.050(6)
O93 0.059(11) 0.034(9) 0.046(11) 0.003(7) -0.024(8) -0.018(8)

loop_
_atom_type_symbol
_atom_type_description
_atom_type_scat_dispersion_real
_atom_type_scat_dispersion_imag
_atom_type_scat_source
C C 0.0033 0.0016 'International Tables Vol C Tables 4.2.6.8 and 6.1.1.4'
H H 0.0000 0.0000 'International Tables Vol C Tables 4.2.6.8 and 6.1.1.4'
Lu Lu -0.4720 5.8584 'International Tables Vol C Tables 4.2.6.8 and 6.1.1.4'
N N 0.0061 0.0033 'International Tables Vol C Tables 4.2.6.8 and 6.1.1.4'
O O 0.0106 0.0060 'International Tables Vol C Tables 4.2.6.8 and 6.1.1.4'
P P 0.1023 0.0942 'International Tables Vol C Tables 4.2.6.8 and 6.1.1.4'

loop_
_geom_angle_atom_site_label_1
_geom_angle_atom_site_label_2
_geom_angle_atom_site_label_3
_geom_angle
_geom_angle_site_symmetry_1
_geom_angle_site_symmetry_3
_geom_angle_publ_flag
O11 Lu1 O171 120.45(19) . . ?
O11 Lu1 O191 79.73(14) . . ?
O171 Lu1 O191 76.65(16) . . ?
O11 Lu1 O151 76.14(18) . . ?
O171 Lu1 O151 76.2(2) . . ?
O191 Lu1 O151 126.90(14) . . ?
O11 Lu1 N4 87.95(19) . . ?
O171 Lu1 N4 125.7(2) . . ?
O191 Lu1 N4 157.66(15) . . ?
O151 Lu1 N4 66.61(19) . . ?
O11 Lu1 N7 156.2(2) . . ?
O171 Lu1 N7 67.64(19) . . ?
O191 Lu1 N7 123.78(17) . . ?
O151 Lu1 N7 85.2(2) . . ?
N4 Lu1 N7 71.0(2) . . ?
O11 Lu1 N10 128.96(18) . . ?
O171 Lu1 N10 89.1(2) . . ?
O191 Lu1 N10 67.13(14) . . ?
O151 Lu1 N10 154.9(2) . . ?
N4 Lu1 N10 108.40(19) . . ?
N7 Lu1 N10 70.3(2) . . ?
O11 Lu1 N1 71.55(17) . . ?
O171 Lu1 N1 158.1(2) . . ?
O191 Lu1 N1 88.70(14) . . ?
O151 Lu1 N1 125.6(2) . . ?
N4 Lu1 N1 69.65(18) . . ?
N7 Lu1 N1 109.39(17) . . ?
N10 Lu1 N1 70.07(19) . . ?
C2 N1 C13 111.0(6) . . ?
C2 N1 C12 110.2(5) . . ?
C13 N1 C12 108.0(5) . . ?
C2 N1 Lu1 112.2(4) . . ?
C13 N1 Lu1 105.6(4) . . ?
C12 N1 Lu1 109.7(4) . . ?
N1 C2 C3 112.5(7) . . ?
N1 C2 H2A 108(7) . . ?
C3 C2 H2A 106(7) . . ?
N1 C2 H2B 107(4) . . ?
C3 C2 H2B 115(4) . . ?
H2A C2 H2B 108(9) . . ?
N4 C3 C2 112.2(6) . . ?
N4 C3 H3A 112(6) . . ?
C2 C3 H3A 107(6) . . ?
N4 C3 H3B 102(5) . . ?
C2 C3 H3B 99(5) . . ?
H3A C3 H3B 124(7) . . ?
C5 N4 C14 110.2(6) . . ?
C5 N4 C3 109.2(6) . . ?
C14 N4 C3 108.6(6) . . ?
C5 N4 Lu1 111.5(5) . . ?
C14 N4 Lu1 103.9(4) . . ?
C3 N4 Lu1 113.3(4) . . ?
N4 C5 C6 113.4(7) . . ?
N4 C5 H5A 109(4) . . ?
C6 C5 H5A 113(4) . . ?
N4 C5 H5B 104(6) . . ?
C6 C5 H5B 101(6) . . ?
H5A C5 H5B 116(7) . . ?
C5 C6 N7 113.1(6) . . ?
C5 C6 H6A 117(6) . . ?
N7 C6 H6A 98(6) . . ?
C5 C6 H6B 105(5) . . ?
N7 C6 H6B 116(5) . . ?
H6A C6 H6B 108(7) . . ?
C8 N7 C16 109.3(7) . . ?
C8 N7 C6 110.9(6) . . ?
C16 N7 C6 108.7(6) . . ?
C8 N7 Lu1 112.6(5) . . ?
C16 N7 Lu1 104.1(4) . . ?
C6 N7 Lu1 110.8(4) . . ?
N7 C8 C9 112.5(7) . . ?
N7 C8 H8A 112(5) . . ?
C9 C8 H8A 109(5) . . ?
N7 C8 H8B 94(4) . . ?
C9 C8 H8B 118(4) . . ?
H8A C8 H8B 110(6) . . ?
N10 C9 C8 113.0(6) . . ?
N10 C9 H9A 114(4) . . ?
C8 C9 H9A 116(5) . . ?
N10 C9 H9B 107(4) . . ?
C8 C9 H9B 107(4) . . ?
H9A C9 H9B 97(6) . . ?
C11 N10 C9 111.5(6) . . ?
C11 N10 C18 108.2(5) . . ?
C9 N10 C18 108.1(5) . . ?
C11 N10 Lu1 112.3(5) . . ?
C9 N10 Lu1 111.8(5) . . ?
C18 N10 Lu1 104.5(3) . . ?
N10 C11 C12 111.7(6) . . ?
N10 C11 H11A 105(4) . . ?
C12 C11 H11A 108(4) . . ?
N10 C11 H11B 100(4) . . ?
C12 C11 H11B 118(5) . . ?
H11A C11 H11B 113(6) . . ?
C11 C12 N1 113.6(6) . . ?
C11 C12 H12A 108.8 . . ?
N1 C12 H12A 108.8 . . ?
C11 C12 H12B 108.8 . . ?
N1 C12 H12B 108.8 . . ?
H12A C12 H12B 107.7 . . ?
N1 C13 P1 108.5(4) . . ?
N1 C13 H131 110.0 . . ?
P1 C13 H131 110.0 . . ?
N1 C13 H132 110.0 . . ?
P1 C13 H132 110.0 . . ?
H131 C13 H132 108.4 . . ?
O12 P1 O11 116.3(3) . . ?
O12 P1 O13 108.2(3) . . ?
O11 P1 O13 111.5(3) . . ?
O12 P1 C13 110.7(3) . . ?
O11 P1 C13 104.0(3) . . ?
O13 P1 C13 105.7(3) . . ?
P1 O11 Lu1 126.4(3) . . ?
N4 C14 C15 113.8(7) . . ?
N4 C14 H141 108.8 . . ?
C15 C14 H141 108.8 . . ?
N4 C14 H142 108.8 . . ?
C15 C14 H142 108.8 . . ?
H141 C14 H142 107.7 . . ?
O152 C15 O151 121.0(8) . . ?
O152 C15 C14 125.4(8) . . ?
O151 C15 C14 111.7(7) . . ?
C15 O151 Lu1 117.1(4) . . ?
N7 C16 C17 111.4(6) . . ?
N7 C16 H161 109.4 . . ?
C17 C16 H161 109.4 . . ?
N7 C16 H162 109.4 . . ?
C17 C16 H162 109.4 . . ?
H161 C16 H162 108.0 . . ?
O172 C17 O171 123.0(7) . . ?
O172 C17 C16 119.4(7) . . ?
O171 C17 C16 117.6(6) . . ?
C17 O171 Lu1 117.8(5) . . ?
N10 C18 C19 109.6(2) . . ?
N10 C18 H181 109.8 . . ?
C19 C18 H181 109.8 . . ?
N10 C18 H182 109.8 . . ?
C19 C18 H182 109.8 . . ?
H181 C18 H182 108.2 . . ?
O192 C19 O191 123.7 . . ?
O192 C19 C18 120.0 . . ?
O191 C19 C18 116.3 . . ?
C19 O191 Lu1 123.16(6) . . ?

loop_
_geom_bond_atom_site_label_1
_geom_bond_atom_site_label_2
_geom_bond_distance
_geom_bond_site_symmetry_2
_geom_bond_publ_flag
Lu1 O11 2.221(5) . ?
Lu1 O171 2.271(5) . ?
Lu1 O191 2.279(2) . ?
Lu1 O151 2.291(5) . ?
Lu1 N4 2.505(6) . ?
Lu1 N7 2.508(6) . ?
Lu1 N10 2.534(6) . ?
Lu1 N1 2.552(5) . ?
N1 C2 1.451(10) . ?
N1 C13 1.498(8) . ?
N1 C12 1.509(9) . ?
C2 C3 1.508(10) . ?
C2 H2A 0.85(11) . ?
C2 H2B 1.05(8) . ?
C3 N4 1.491(9) . ?
C3 H3A 1.02(10) . ?
C3 H3B 1.08(10) . ?
N4 C5 1.456(9) . ?
N4 C14 1.488(10) . ?
C5 C6 1.474(14) . ?
C5 H5A 1.01(7) . ?
C5 H5B 1.05(11) . ?
C6 N7 1.506(10) . ?
C6 H6A 1.20(12) . ?
C6 H6B 1.05(9) . ?
N7 C8 1.443(11) . ?
N7 C16 1.487(9) . ?
C8 C9 1.520(12) . ?
C8 H8A 1.05(9) . ?
C8 H8B 1.14(7) . ?
C9 N10 1.482(9) . ?
C9 H9A 1.07(8) . ?
C9 H9B 1.06(8) . ?
N10 C11 1.453(10) . ?
N10 C18 1.500(6) . ?
C11 C12 1.480(12) . ?
C11 H11A 1.10(7) . ?
C11 H11B 1.15(8) . ?
C12 H12A 0.9700 . ?
C12 H12B 0.9700 . ?
C13 P1 1.836(7) . ?
C13 H131 0.9700 . ?
C13 H132 0.9700 . ?
P1 O12 1.492(6) . ?
P1 O11 1.518(5) . ?
P1 O13 1.542(5) . ?
C14 C15 1.529(10) . ?
C14 H141 0.9700 . ?
C14 H142 0.9700 . ?
C15 O152 1.185(10) . ?
C15 O151 1.360(12) . ?
C16 C17 1.490(11) . ?
C16 H161 0.9700 . ?
C16 H162 0.9700 . ?
C17 O172 1.244(8) . ?
C17 O171 1.310(9) . ?
C18 C19 1.5064 . ?
C18 H181 0.9700 . ?
C18 H182 0.9700 . ?
C19 O192 1.2531 . ?
C19 O191 1.2825 . ?
